data_7200698
loop_
_publ_author_name
'Li, Qiuyan'
'Fu, Yunlong'

_publ_section_title
;
 A layered iodocuprate based on a 3D cationic supramolecular network of
 dimeric Co(ii) complexes by offset face-to-face interactions
;
_journal_issue 8
_journal_name_full CrystEngComm
_journal_page_first 1515
_journal_paper_doi 10.1039/b820391a
_journal_volume 11
_journal_year 2009
_chemical_absolute_configuration unk
_chemical_formula_sum 'C48 H34 Cl2 Co2 Cu9 I11 N8 O'
_chemical_formula_weight 2895.35
_chemical_name_systematic
;
?
;
_space_group_IT_number 14
_symmetry_cell_setting monoclinic
_symmetry_space_group_name_Hall '-P 2ybc'
_symmetry_space_group_name_H-M 'P 1 21/c 1'
_atom_sites_solution_hydrogens geom
_atom_sites_solution_primary direct
_atom_sites_solution_secondary difmap
_audit_creation_method SHELXL-97
_cell_angle_alpha 90.00
_cell_angle_beta 102.2870(10)
_cell_angle_gamma 90.00
_cell_formula_units_Z 4
_cell_length_a 14.6470(4)
_cell_length_b 29.3170(9)
_cell_length_c 16.7807(5)
_cell_measurement_temperature 298(2)
_cell_volume 7040.7(4)
_computing_cell_refinement 'Bruker SMART'
_computing_data_collection 'Bruker SMART'
_computing_data_reduction 'Bruker SAINT'
_computing_molecular_graphics 'Bruker SHELXTL'
_computing_publication_material 'Bruker SHELXTL'
_computing_structure_refinement 'SHELXL-97 (Sheldrick, 1997)'
_computing_structure_solution 'SHELXS-97 (Sheldrick, 1990)'
_diffrn_ambient_temperature 298(2)
_diffrn_measured_fraction_theta_full 0.994
_diffrn_measured_fraction_theta_max 0.994
_diffrn_measurement_device_type 'CCD area detector'
_diffrn_measurement_method 'phi and omega scans'
_diffrn_radiation_monochromator graphite
_diffrn_radiation_source 'fine-focus sealed tube'
_diffrn_radiation_type MoK\a
_diffrn_radiation_wavelength 0.71073
_diffrn_reflns_av_R_equivalents 0.0350
_diffrn_reflns_av_sigmaI/netI 0.0443
_diffrn_reflns_limit_h_max 17
_diffrn_reflns_limit_h_min -18
_diffrn_reflns_limit_k_max 35
_diffrn_reflns_limit_k_min -36
_diffrn_reflns_limit_l_max 9
_diffrn_reflns_limit_l_min -20
_diffrn_reflns_number 39962
_diffrn_reflns_theta_full 26.00
_diffrn_reflns_theta_max 26.00
_diffrn_reflns_theta_min 1.39
_exptl_absorpt_coefficient_mu 8.055
_exptl_absorpt_correction_T_max 0.6436
_exptl_absorpt_correction_T_min 0.4711
_exptl_absorpt_correction_type multi-scan
_exptl_absorpt_process_details 'SADABS; Sheldrick, 1996'
_exptl_crystal_colour red
_exptl_crystal_density_diffrn 2.731
_exptl_crystal_density_method 'not measured'
_exptl_crystal_description block
_exptl_crystal_F_000 5272
_exptl_crystal_size_max 0.11
_exptl_crystal_size_mid 0.09
_exptl_crystal_size_min 0.06
_refine_diff_density_max 2.997
_refine_diff_density_min -2.658
_refine_diff_density_rms 0.261
_refine_ls_extinction_method none
_refine_ls_goodness_of_fit_ref 1.011
_refine_ls_hydrogen_treatment constr
_refine_ls_matrix_type full
_refine_ls_number_parameters 767
_refine_ls_number_reflns 13771
_refine_ls_number_restraints 30
_refine_ls_restrained_S_all 1.023
_refine_ls_R_factor_all 0.0911
_refine_ls_R_factor_gt 0.0646
_refine_ls_shift/su_max 0.001
_refine_ls_shift/su_mean 0.000
_refine_ls_structure_factor_coef Fsqd
_refine_ls_weighting_details 'calc w=1/[\s^2^(Fo^2^)+(0.1175P)^2^+59.6863P] where P=(Fo^2^+2Fc^2^)/3'
_refine_ls_weighting_scheme calc
_refine_ls_wR_factor_gt 0.1862
_refine_ls_wR_factor_ref 0.2098
_reflns_number_gt 9535
_reflns_number_total 13771
_reflns_threshold_expression >2sigma(I)
_cod_data_source_file b820391a.txt
_cod_data_source_block aa
_cod_depositor_comments
;
The following automatic conversions were performed:
'_symmetry_cell_setting' value 'Monoclinic' changed to 'monoclinic'
according to '/home/saulius/struct/CIF-dictionaries/cif_core.dic'
dictionary named 'cif_core.dic' version 2.4.1 from 2010-06-29.

Automatic conversion script
Id: cif_fix_enum 1527 2010-12-29 10:47:43Z saulius 

The following automatic conversions were performed:

'_chemical_absolute_configuration' value ' unk ' changed to 'unk'
according to the built-in table from CIF Core dictionary named
'cif_core.dic' version 2.4.1 from 2010-06-29.

Automatic conversion script
Id: cif_fix_values 1646 2011-03-28 12:23:43Z adriana 
;
_cod_original_sg_symbol_H-M 'P2(1)/c '
_cod_database_code 7200698

loop_
_symmetry_equiv_pos_as_xyz
'x, y, z'
'-x, y+1/2, -z+1/2'
'-x, -y, -z'
'x, -y-1/2, z-1/2'

loop_
_atom_site_label
_atom_site_type_symbol
_atom_site_fract_x
_atom_site_fract_y
_atom_site_fract_z
_atom_site_U_iso_or_equiv
_atom_site_adp_type
_atom_site_occupancy
_atom_site_symmetry_multiplicity
_atom_site_calc_flag
_atom_site_refinement_flags
_atom_site_disorder_assembly
_atom_site_disorder_group
I1 I 0.2395(4) 0.5045(2) 0.1718(3) 0.0757(12) Uani 0.55 1 d PU . .
I1' I 0.2119(5) 0.4967(3) 0.1928(4) 0.0877(18) Uani 0.45 1 d P . .
I2 I -0.19714(7) 0.58595(4) 0.03375(7) 0.0694(3) Uani 1 1 d . . .
I3 I 0.05298(7) 0.55299(3) -0.04840(6) 0.0530(2) Uani 1 1 d . . .
I4 I 0.06108(7) 0.61378(3) 0.20991(6) 0.0560(2) Uani 1 1 d . . .
I5 I -0.00933(6) 0.69731(3) -0.00737(5) 0.0485(2) Uani 1 1 d . . .
I6 I 0.28480(6) 0.63735(3) 0.06060(5) 0.0546(2) Uani 1 1 d . . .
I7 I 0.14604(7) 0.64754(3) -0.18788(5) 0.0549(2) Uani 1 1 d . . .
I8 I 0.43309(7) 0.70130(4) -0.11667(6) 0.0667(3) Uani 1 1 d . . .
I9 I 0.21124(8) 0.78340(4) -0.05774(6) 0.0679(3) Uani 1 1 d . . .
I10 I 0.34745(7) 0.86855(3) 0.14642(6) 0.0573(3) Uani 1 1 d . . .
I11 I 0.20567(7) 0.74014(3) 0.19517(5) 0.0536(2) Uani 1 1 d . . .
Cu1 Cu 0.1249(2) 0.47476(12) 0.04358(18) 0.1181(11) Uani 1 1 d . . .
Cu2 Cu -0.02767(18) 0.61379(11) 0.05609(17) 0.1050(9) Uani 1 1 d . . .
Cu3 Cu 0.1492(3) 0.57446(14) 0.1026(2) 0.0846(11) Uani 0.72 1 d PU . .
Cu3' Cu 0.1087(5) 0.5573(3) 0.1160(4) 0.0571(17) Uani 0.28 1 d P . .
Cu4 Cu 0.1340(2) 0.66461(9) 0.11648(17) 0.1008(8) Uani 1 1 d . . .
Cu5 Cu 0.1206(2) 0.64016(10) -0.03955(16) 0.0993(8) Uani 1 1 d . . .
Cu6 Cu 0.30244(16) 0.82294(10) 0.26245(15) 0.0956(8) Uani 1 1 d . . .
Cu7 Cu 0.2719(3) 0.69541(16) -0.0821(3) 0.0982(14) Uani 0.70 1 d PU . .
Cu7' Cu 0.2562(5) 0.7194(4) -0.1293(7) 0.100(3) Uani 0.30 1 d P . .
Cu8 Cu 0.1762(3) 0.72098(13) 0.0355(2) 0.0883(10) Uani 0.68 1 d PU . .
Cu8' Cu 0.1446(7) 0.6926(3) -0.0449(6) 0.115(3) Uani 0.32 1 d PU . .
Cu9 Cu 0.25748(14) 0.79675(6) 0.09731(12) 0.0633(5) Uani 1 1 d . . .
Co1 Co 0.35538(10) 0.13504(5) -0.01274(9) 0.0319(3) Uani 1 1 d . . .
Co2 Co 0.19983(10) 0.13100(5) 0.13061(9) 0.0337(3) Uani 1 1 d . . .
Cl1 Cl 0.27684(19) 0.18926(9) 0.06092(16) 0.0366(6) Uani 1 1 d . . .
Cl2 Cl 0.27360(19) 0.07568(9) 0.05244(17) 0.0376(6) Uani 1 1 d . . .
O1 O 0.3018(6) 0.4798(3) 0.0507(5) 0.050(2) Uani 1 1 d . . .
N1 N 0.2555(6) 0.1372(3) -0.1252(6) 0.035(2) Uani 1 1 d . . .
N2 N 0.4128(6) 0.1859(3) -0.0794(6) 0.035(2) Uani 1 1 d . . .
N3 N 0.4315(6) 0.0817(3) -0.0570(5) 0.036(2) Uani 1 1 d . . .
N4 N 0.4798(6) 0.1330(3) 0.0799(6) 0.037(2) Uani 1 1 d . . .
N5 N 0.0757(6) 0.1301(3) 0.0396(6) 0.039(2) Uani 1 1 d . . .
N6 N 0.1252(7) 0.0745(3) 0.1676(6) 0.041(2) Uani 1 1 d . . .
N7 N 0.1481(7) 0.1804(3) 0.2033(6) 0.040(2) Uani 1 1 d . . .
N8 N 0.3065(7) 0.1298(4) 0.2401(6) 0.043(2) Uani 1 1 d . . .
C1 C 0.0484(9) 0.1583(5) -0.0230(8) 0.048(3) Uani 1 1 d . . .
H1 H 0.0842 0.1842 -0.0256 0.057 Uiso 1 1 calc R . .
C2 C -0.0290(10) 0.1517(6) -0.0841(9) 0.063(4) Uani 1 1 d . . .
H2 H -0.0455 0.1735 -0.1249 0.076 Uiso 1 1 calc R . .
C3 C -0.0815(10) 0.1136(6) -0.0854(9) 0.063(4) Uani 1 1 d . . .
H3 H -0.1306 0.1072 -0.1290 0.075 Uiso 1 1 calc R . .
C4 C -0.0589(8) 0.0838(5) -0.0179(9) 0.055(4) Uani 1 1 d . . .
C5 C -0.1116(10) 0.0439(6) -0.0123(11) 0.067(4) Uani 1 1 d . . .
H5 H -0.1630 0.0366 -0.0533 0.080 Uiso 1 1 calc R . .
C6 C -0.0856(11) 0.0158(6) 0.0551(13) 0.077(5) Uani 1 1 d . . .
H6 H -0.1211 -0.0102 0.0583 0.093 Uiso 1 1 calc R . .
C7 C -0.0068(10) 0.0247(5) 0.1205(10) 0.058(4) Uani 1 1 d . . .
C8 C 0.0187(13) -0.0012(6) 0.1875(13) 0.079(5) Uani 1 1 d . . .
H8 H -0.0163 -0.0268 0.1947 0.095 Uiso 1 1 calc R . .
C9 C 0.0965(14) 0.0101(6) 0.2449(12) 0.080(5) Uani 1 1 d . . .
H9 H 0.1147 -0.0077 0.2915 0.096 Uiso 1 1 calc R . .
C10 C 0.1487(11) 0.0486(5) 0.2333(9) 0.060(4) Uani 1 1 d . . .
H10 H 0.2013 0.0562 0.2728 0.072 Uiso 1 1 calc R . .
C11 C 0.0477(8) 0.0635(4) 0.1125(7) 0.043(3) Uani 1 1 d . . .
C12 C 0.0213(8) 0.0928(4) 0.0445(7) 0.039(3) Uani 1 1 d . . .
C13 C 0.3822(9) 0.1057(5) 0.2559(9) 0.059(4) Uani 1 1 d . . .
H13 H 0.3948 0.0861 0.2160 0.070 Uiso 1 1 calc R . .
C14 C 0.4450(11) 0.1081(6) 0.3299(10) 0.071(4) Uani 1 1 d . . .
H14 H 0.4982 0.0898 0.3401 0.086 Uiso 1 1 calc R . .
C15 C 0.4280(12) 0.1376(6) 0.3876(9) 0.068(4) Uani 1 1 d . . .
H15 H 0.4713 0.1402 0.4368 0.082 Uiso 1 1 calc R . .
C16 C 0.3500(9) 0.1630(5) 0.3750(7) 0.046(3) Uani 1 1 d . . .
C17 C 0.3241(13) 0.1956(6) 0.4300(9) 0.070(5) Uani 1 1 d . . .
H17 H 0.3630 0.1995 0.4811 0.084 Uiso 1 1 calc R . .
C18 C 0.2459(13) 0.2206(6) 0.4107(10) 0.069(4) Uani 1 1 d . . .
H18 H 0.2321 0.2412 0.4487 0.083 Uiso 1 1 calc R . .
C19 C 0.1843(11) 0.2166(4) 0.3348(9) 0.056(4) Uani 1 1 d . . .
C20 C 0.1033(13) 0.2427(5) 0.3127(10) 0.069(4) Uani 1 1 d . . .
H20 H 0.0875 0.2635 0.3494 0.082 Uiso 1 1 calc R . .
C21 C 0.0461(11) 0.2375(5) 0.2355(10) 0.062(4) Uani 1 1 d . . .
H21 H -0.0079 0.2548 0.2197 0.074 Uiso 1 1 calc R . .
C22 C 0.0719(9) 0.2056(4) 0.1828(9) 0.051(3) Uani 1 1 d . . .
H22 H 0.0341 0.2020 0.1311 0.061 Uiso 1 1 calc R . .
C23 C 0.2053(9) 0.1862(4) 0.2779(7) 0.040(3) Uani 1 1 d . . .
C24 C 0.2886(8) 0.1584(4) 0.2955(6) 0.036(3) Uani 1 1 d . . .
C25 C 0.5041(8) 0.1587(5) 0.1430(8) 0.049(3) Uani 1 1 d . . .
H25 H 0.4623 0.1808 0.1527 0.059 Uiso 1 1 calc R . .
C26 C 0.5898(9) 0.1551(5) 0.1973(8) 0.057(4) Uani 1 1 d . . .
H26 H 0.6039 0.1744 0.2423 0.069 Uiso 1 1 calc R . .
C27 C 0.6538(9) 0.1229(5) 0.1846(8) 0.050(3) Uani 1 1 d . . .
H27 H 0.7111 0.1201 0.2209 0.060 Uiso 1 1 calc R . .
C28 C 0.6311(8) 0.0949(4) 0.1165(8) 0.042(3) Uani 1 1 d . . .
C29 C 0.6898(9) 0.0610(4) 0.0964(8) 0.051(3) Uani 1 1 d . . .
H29 H 0.7479 0.0566 0.1307 0.061 Uiso 1 1 calc R . .
C30 C 0.6660(8) 0.0344(4) 0.0298(8) 0.046(3) Uani 1 1 d . . .
H30 H 0.7069 0.0119 0.0198 0.055 Uiso 1 1 calc R . .
C31 C 0.5796(8) 0.0406(4) -0.0248(7) 0.039(3) Uani 1 1 d . . .
C32 C 0.5487(9) 0.0153(4) -0.0978(8) 0.047(3) Uani 1 1 d . . .
H32 H 0.5866 -0.0075 -0.1118 0.057 Uiso 1 1 calc R . .
C33 C 0.4657(9) 0.0239(4) -0.1467(8) 0.046(3) Uani 1 1 d . . .
H33 H 0.4464 0.0077 -0.1949 0.056 Uiso 1 1 calc R . .
C34 C 0.4077(8) 0.0580(4) -0.1240(7) 0.040(3) Uani 1 1 d . . .
H34 H 0.3501 0.0637 -0.1583 0.048 Uiso 1 1 calc R . .
C35 C 0.5170(7) 0.0740(3) -0.0084(7) 0.034(2) Uani 1 1 d . . .
C36 C 0.5434(7) 0.1009(4) 0.0639(6) 0.032(2) Uani 1 1 d . . .
C37 C 0.1777(8) 0.1132(4) -0.1466(9) 0.049(3) Uani 1 1 d . . .
H37 H 0.1591 0.0947 -0.1080 0.059 Uiso 1 1 calc R . .
C38 C 0.1231(11) 0.1148(5) -0.2245(9) 0.063(4) Uani 1 1 d . . .
H38 H 0.0675 0.0985 -0.2363 0.076 Uiso 1 1 calc R . .
C39 C 0.1489(11) 0.1397(6) -0.2843(9) 0.068(4) Uani 1 1 d . . .
H39 H 0.1131 0.1398 -0.3372 0.081 Uiso 1 1 calc R . .
C40 C 0.2318(9) 0.1653(4) -0.2634(8) 0.047(3) Uani 1 1 d . . .
C41 C 0.2637(10) 0.1937(6) -0.3214(9) 0.065(4) Uani 1 1 d . . .
H41 H 0.2317 0.1942 -0.3756 0.077 Uiso 1 1 calc R . .
C42 C 0.3435(10) 0.2206(5) -0.2959(8) 0.058(4) Uani 1 1 d . . .
H42 H 0.3623 0.2402 -0.3329 0.070 Uiso 1 1 calc R . .
C43 C 0.3960(8) 0.2187(4) -0.2147(7) 0.042(3) Uani 1 1 d . . .
C44 C 0.4762(9) 0.2453(5) -0.1850(9) 0.054(3) Uani 1 1 d . . .
H44 H 0.4977 0.2655 -0.2197 0.065 Uiso 1 1 calc R . .
C45 C 0.5209(9) 0.2418(4) -0.1081(9) 0.052(3) Uani 1 1 d . . .
H45 H 0.5738 0.2594 -0.0886 0.062 Uiso 1 1 calc R . .
C46 C 0.4883(8) 0.2115(4) -0.0562(8) 0.042(3) Uani 1 1 d . . .
H46 H 0.5214 0.2092 -0.0026 0.050 Uiso 1 1 calc R . .
C47 C 0.3653(7) 0.1896(4) -0.1577(7) 0.035(2) Uani 1 1 d . . .
C48 C 0.2816(7) 0.1632(4) -0.1826(7) 0.036(2) Uani 1 1 d . . .

loop_
_atom_site_aniso_label
_atom_site_aniso_U_11
_atom_site_aniso_U_22
_atom_site_aniso_U_33
_atom_site_aniso_U_23
_atom_site_aniso_U_13
_atom_site_aniso_U_12
I1 0.100(3) 0.0665(19) 0.050(2) -0.0032(14) -0.0083(16) 0.022(2)
I1' 0.097(4) 0.084(4) 0.068(4) -0.017(3) -0.015(2) 0.029(3)
I2 0.0572(6) 0.0685(6) 0.0822(7) -0.0229(5) 0.0142(5) 0.0003(5)
I3 0.0699(6) 0.0415(4) 0.0522(5) -0.0004(4) 0.0233(4) -0.0025(4)
I4 0.0565(5) 0.0655(6) 0.0476(5) 0.0047(4) 0.0150(4) -0.0055(4)
I5 0.0475(5) 0.0502(5) 0.0450(5) -0.0004(4) 0.0033(4) 0.0036(3)
I6 0.0452(5) 0.0711(6) 0.0462(5) -0.0042(4) 0.0070(4) 0.0064(4)
I7 0.0581(5) 0.0678(6) 0.0394(5) 0.0024(4) 0.0116(4) -0.0148(4)
I8 0.0509(5) 0.0941(8) 0.0509(5) -0.0070(5) 0.0014(4) -0.0088(5)
I9 0.0815(7) 0.0792(7) 0.0438(5) -0.0033(5) 0.0154(5) -0.0108(5)
I10 0.0614(6) 0.0544(5) 0.0595(6) 0.0070(4) 0.0204(4) -0.0098(4)
I11 0.0747(6) 0.0469(5) 0.0383(4) -0.0059(4) 0.0103(4) -0.0103(4)
Cu1 0.0960(19) 0.148(3) 0.104(2) -0.0583(19) 0.0072(15) 0.0265(18)
Cu2 0.0748(15) 0.140(2) 0.0894(18) 0.0268(16) -0.0061(13) -0.0240(15)
Cu3 0.0894(18) 0.0828(17) 0.0819(17) -0.0002(14) 0.0188(14) 0.0118(14)
Cu3' 0.055(4) 0.066(4) 0.049(4) -0.007(3) 0.007(3) 0.008(3)
Cu4 0.118(2) 0.0967(18) 0.0924(18) -0.0115(14) 0.0319(15) -0.0314(15)
Cu5 0.1043(19) 0.114(2) 0.0781(16) -0.0115(14) 0.0162(14) 0.0064(15)
Cu6 0.0722(14) 0.135(2) 0.0758(15) 0.0480(15) 0.0075(11) -0.0062(14)
Cu7 0.096(2) 0.105(2) 0.097(2) -0.0132(15) 0.0265(15) -0.0089(15)
Cu7' 0.051(4) 0.114(7) 0.137(8) -0.087(7) 0.022(5) -0.008(4)
Cu8 0.0987(17) 0.0903(16) 0.0748(16) -0.0021(14) 0.0161(14) -0.0238(14)
Cu8' 0.115(3) 0.115(3) 0.115(3) -0.0005(10) 0.0253(12) -0.0002(10)
Cu9 0.0725(12) 0.0592(11) 0.0605(11) -0.0041(9) 0.0193(9) -0.0052(9)
Co1 0.0302(7) 0.0350(8) 0.0300(7) -0.0002(6) 0.0049(6) 0.0026(6)
Co2 0.0353(8) 0.0367(8) 0.0289(7) -0.0008(6) 0.0067(6) 0.0014(6)
Cl1 0.0410(14) 0.0329(13) 0.0367(14) -0.0005(11) 0.0105(11) 0.0019(11)
Cl2 0.0450(15) 0.0312(13) 0.0393(14) -0.0013(11) 0.0147(12) 0.0029(11)
O1 0.054(5) 0.060(5) 0.044(5) 0.008(4) 0.026(4) 0.004(4)
N1 0.036(5) 0.031(5) 0.038(5) -0.001(4) 0.007(4) 0.001(4)
N2 0.031(5) 0.037(5) 0.038(5) 0.002(4) 0.008(4) 0.006(4)
N3 0.035(5) 0.039(5) 0.032(5) 0.000(4) 0.006(4) 0.001(4)
N4 0.033(5) 0.039(5) 0.038(5) -0.006(4) 0.002(4) 0.001(4)
N5 0.030(5) 0.048(6) 0.037(5) -0.009(4) 0.003(4) -0.004(4)
N6 0.046(6) 0.044(6) 0.034(5) -0.002(4) 0.015(4) 0.000(4)
N7 0.037(5) 0.038(5) 0.045(6) 0.001(4) 0.010(4) -0.001(4)
N8 0.035(5) 0.058(6) 0.034(5) -0.002(5) 0.003(4) -0.004(4)
C1 0.039(7) 0.056(8) 0.045(7) 0.008(6) 0.002(5) 0.004(6)
C2 0.050(8) 0.083(11) 0.055(9) 0.010(8) 0.008(7) 0.015(8)
C3 0.041(7) 0.091(11) 0.050(8) -0.003(8) -0.005(6) 0.007(7)
C4 0.029(6) 0.067(9) 0.069(9) -0.022(7) 0.013(6) -0.012(6)
C5 0.041(8) 0.083(11) 0.076(11) -0.012(9) 0.011(7) -0.010(7)
C6 0.047(9) 0.072(10) 0.118(15) -0.023(11) 0.030(9) -0.027(8)
C7 0.055(8) 0.049(8) 0.080(10) -0.004(7) 0.038(8) -0.013(6)
C8 0.086(13) 0.054(9) 0.110(15) 0.006(10) 0.049(12) -0.020(8)
C9 0.095(13) 0.074(11) 0.082(12) 0.032(10) 0.047(11) 0.000(10)
C10 0.075(10) 0.046(8) 0.060(9) 0.013(7) 0.017(8) 0.003(7)
C11 0.042(7) 0.048(7) 0.042(7) -0.011(5) 0.017(5) -0.005(5)
C12 0.034(6) 0.042(6) 0.046(7) -0.004(5) 0.016(5) 0.000(5)
C13 0.047(8) 0.075(10) 0.055(8) -0.002(7) 0.010(6) 0.003(7)
C14 0.051(9) 0.092(12) 0.064(10) 0.006(9) -0.002(7) -0.004(8)
C15 0.070(10) 0.083(11) 0.044(8) -0.007(8) -0.005(7) -0.006(8)
C16 0.042(7) 0.062(8) 0.034(6) -0.006(6) 0.005(5) -0.023(6)
C17 0.088(12) 0.079(11) 0.040(8) -0.011(7) 0.010(8) -0.035(9)
C18 0.089(12) 0.072(10) 0.052(9) -0.023(8) 0.027(9) -0.029(9)
C19 0.085(10) 0.039(7) 0.054(8) 0.001(6) 0.034(8) -0.009(7)
C20 0.100(12) 0.047(8) 0.074(11) -0.008(7) 0.053(10) 0.009(8)
C21 0.063(9) 0.061(9) 0.070(10) -0.005(8) 0.034(8) 0.011(7)
C22 0.050(7) 0.049(7) 0.057(8) -0.012(6) 0.020(6) 0.007(6)
C23 0.054(7) 0.031(6) 0.037(6) -0.003(5) 0.018(5) -0.012(5)
C24 0.045(6) 0.045(6) 0.020(5) 0.000(5) 0.010(5) -0.019(5)
C25 0.029(6) 0.066(8) 0.049(7) -0.015(6) 0.000(5) 0.015(5)
C26 0.050(8) 0.073(9) 0.042(7) -0.028(7) -0.007(6) -0.005(7)
C27 0.037(7) 0.066(8) 0.041(7) -0.005(6) -0.005(5) 0.004(6)
C28 0.036(6) 0.038(6) 0.046(7) 0.007(5) -0.002(5) 0.002(5)
C29 0.042(7) 0.057(8) 0.049(8) 0.002(6) -0.003(6) 0.018(6)
C30 0.035(6) 0.048(7) 0.054(8) 0.011(6) 0.008(5) 0.009(5)
C31 0.042(6) 0.036(6) 0.042(6) 0.007(5) 0.014(5) 0.008(5)
C32 0.050(7) 0.042(7) 0.051(8) -0.004(6) 0.016(6) 0.006(5)
C33 0.056(8) 0.047(7) 0.039(7) -0.013(5) 0.014(6) -0.004(6)
C34 0.035(6) 0.046(7) 0.041(6) -0.005(5) 0.012(5) -0.002(5)
C35 0.037(6) 0.027(5) 0.036(6) 0.006(4) 0.006(5) 0.000(4)
C36 0.031(5) 0.031(5) 0.035(6) 0.003(4) 0.010(4) 0.001(4)
C37 0.040(7) 0.045(7) 0.058(8) 0.016(6) 0.001(6) -0.008(5)
C38 0.065(9) 0.061(9) 0.054(9) 0.013(7) -0.007(7) -0.013(7)
C39 0.065(10) 0.080(10) 0.046(8) 0.010(8) -0.015(7) -0.009(8)
C40 0.051(7) 0.050(7) 0.040(7) 0.005(6) 0.008(6) -0.002(6)
C41 0.052(8) 0.092(11) 0.042(8) 0.026(8) -0.005(6) 0.006(8)
C42 0.057(8) 0.077(10) 0.039(7) 0.028(7) 0.008(6) -0.001(7)
C43 0.042(6) 0.046(7) 0.039(6) 0.008(5) 0.011(5) 0.005(5)
C44 0.047(7) 0.052(8) 0.069(10) 0.013(7) 0.022(7) 0.004(6)
C45 0.037(7) 0.045(7) 0.078(10) 0.000(7) 0.020(7) -0.008(5)
C46 0.032(6) 0.051(7) 0.040(7) -0.003(5) 0.006(5) -0.006(5)
C47 0.029(5) 0.044(6) 0.034(6) 0.000(5) 0.013(5) 0.001(4)
C48 0.033(6) 0.040(6) 0.032(6) 0.004(5) 0.005(5) 0.007(5)

loop_
_atom_type_symbol
_atom_type_description
_atom_type_scat_dispersion_real
_atom_type_scat_dispersion_imag
_atom_type_scat_source
C C 0.0033 0.0016 'International Tables Vol C Tables 4.2.6.8 and 6.1.1.4'
H H 0.0000 0.0000 'International Tables Vol C Tables 4.2.6.8 and 6.1.1.4'
N N 0.0061 0.0033 'International Tables Vol C Tables 4.2.6.8 and 6.1.1.4'
O O 0.0106 0.0060 'International Tables Vol C Tables 4.2.6.8 and 6.1.1.4'
Cl Cl 0.1484 0.1585 'International Tables Vol C Tables 4.2.6.8 and 6.1.1.4'
Co Co 0.3494 0.9721 'International Tables Vol C Tables 4.2.6.8 and 6.1.1.4'
Cu Cu 0.3201 1.2651 'International Tables Vol C Tables 4.2.6.8 and 6.1.1.4'
I I -0.4742 1.8119 'International Tables Vol C Tables 4.2.6.8 and 6.1.1.4'

loop_
_geom_angle_atom_site_label_1
_geom_angle_atom_site_label_2
_geom_angle_atom_site_label_3
_geom_angle
_geom_angle_site_symmetry_1
_geom_angle_site_symmetry_3
_geom_angle_publ_flag
I1' I1 Cu3' 84.4(13) . . ?
I1' I1 Cu3 102.2(13) . . ?
Cu3' I1 Cu3 19.07(18) . . ?
I1' I1 Cu1 87.9(13) . . ?
Cu3' I1 Cu1 65.4(2) . . ?
Cu3 I1 Cu1 73.4(2) . . ?
I1 I1' Cu3' 81.0(13) . . ?
I1 I1' Cu1 78.2(12) . . ?
Cu3' I1' Cu1 64.4(2) . . ?
I1 I1' Cu3 64.9(12) . . ?
Cu3' I1' Cu3 17.37(18) . . ?
Cu1 I1' Cu3 69.3(2) . . ?
Cu1 I2 Cu2 78.68(11) 3_565 . ?
Cu3 I3 Cu3' 17.96(15) . . ?
Cu3 I3 Cu5 67.68(11) . . ?
Cu3' I3 Cu5 82.75(19) . . ?
Cu3 I3 Cu1 110.51(12) . 3_565 ?
Cu3' I3 Cu1 93.77(19) . 3_565 ?
Cu5 I3 Cu1 127.59(9) . 3_565 ?
Cu3 I3 Cu1 67.59(10) . . ?
Cu3' I3 Cu1 59.17(17) . . ?
Cu5 I3 Cu1 129.62(9) . . ?
Cu1 I3 Cu1 89.38(9) 3_565 . ?
Cu3 I3 Cu2 59.40(10) . . ?
Cu3' I3 Cu2 55.42(15) . . ?
Cu5 I3 Cu2 65.46(8) . . ?
Cu1 I3 Cu2 69.86(8) 3_565 . ?
Cu1 I3 Cu2 108.50(8) . . ?
Cu3' I4 Cu4 77.8(2) . . ?
Cu3' I4 Cu2 61.63(17) . . ?
Cu4 I4 Cu2 65.28(9) . . ?
Cu3' I4 Cu3 18.25(17) . . ?
Cu4 I4 Cu3 61.08(11) . . ?
Cu2 I4 Cu3 63.29(11) . . ?
Cu8' I5 Cu5 35.6(2) . . ?
Cu8' I5 Cu2 102.9(2) . . ?
Cu5 I5 Cu2 69.34(10) . . ?
Cu8' I5 Cu8 34.5(2) . . ?
Cu5 I5 Cu8 60.32(10) . . ?
Cu2 I5 Cu8 107.52(10) . . ?
Cu8' I5 Cu4 65.7(2) . . ?
Cu5 I5 Cu4 58.71(8) . . ?
Cu2 I5 Cu4 61.18(7) . . ?
Cu8 I5 Cu4 49.21(9) . . ?
Cu5 I6 Cu4 60.45(9) . . ?
Cu5 I6 Cu8' 32.8(2) . . ?
Cu4 I6 Cu8' 61.4(2) . . ?
Cu5 I6 Cu8 58.79(9) . . ?
Cu4 I6 Cu8 48.45(9) . . ?
Cu8' I6 Cu8 31.3(2) . . ?
Cu5 I6 Cu3 66.10(10) . . ?
Cu4 I6 Cu3 56.69(9) . . ?
Cu8' I6 Cu3 94.1(2) . . ?
Cu8 I6 Cu3 100.92(10) . . ?
Cu5 I6 Cu7 64.20(11) . . ?
Cu4 I6 Cu7 101.41(12) . . ?
Cu8' I6 Cu7 42.1(2) . . ?
Cu8 I6 Cu7 56.57(12) . . ?
Cu3 I6 Cu7 130.00(12) . . ?
Cu5 I7 Cu7 68.09(12) . . ?
Cu5 I7 Cu7' 85.0(3) . . ?
Cu7 I7 Cu7' 22.4(3) . . ?
Cu5 I7 Cu6 128.06(9) . 4_575 ?
Cu7 I7 Cu6 62.13(11) . 4_575 ?
Cu7' I7 Cu6 52.59(19) . 4_575 ?
Cu5 I7 Cu8' 34.4(2) . . ?
Cu7 I7 Cu8' 45.4(2) . . ?
Cu7' I7 Cu8' 54.7(3) . . ?
Cu6 I7 Cu8' 106.0(2) 4_575 . ?
Cu7 I8 Cu6 65.95(12) . 4_575 ?
Cu7 I8 Cu7' 23.4(3) . . ?
Cu6 I8 Cu7' 55.48(19) 4_575 . ?
Cu7' I9 Cu8 81.8(4) . . ?
Cu7' I9 Cu9 125.8(3) . . ?
Cu8 I9 Cu9 61.93(9) . . ?
Cu7' I9 Cu7 21.7(3) . . ?
Cu8 I9 Cu7 62.22(13) . . ?
Cu9 I9 Cu7 105.38(11) . . ?
Cu7' I9 Cu8' 56.1(4) . . ?
Cu8 I9 Cu8' 33.1(2) . . ?
Cu9 I9 Cu8' 94.9(2) . . ?
Cu7 I9 Cu8' 43.4(2) . . ?
Cu9 I10 Cu6 67.18(8) . . ?
Cu9 I11 Cu4 111.02(8) . . ?
Cu9 I11 Cu8 60.10(9) . . ?
Cu4 I11 Cu8 51.01(10) . . ?
Cu9 I11 Cu6 61.48(6) . . ?
Cu4 I11 Cu6 171.06(8) . . ?
Cu8 I11 Cu6 121.54(9) . . ?
I2 Cu1 O1 62.8(2) 3_565 . ?
I2 Cu1 I1 113.03(17) 3_565 . ?
O1 Cu1 I1 58.1(2) . . ?
I2 Cu1 I1' 118.8(2) 3_565 . ?
O1 Cu1 I1' 70.3(3) . . ?
I1 Cu1 I1' 13.87(18) . . ?
I2 Cu1 Cu3' 157.3(2) 3_565 . ?
O1 Cu1 Cu3' 96.3(3) . . ?
I1 Cu1 Cu3' 55.6(2) . . ?
I1' Cu1 Cu3' 55.5(2) . . ?
I2 Cu1 I3 107.82(11) 3_565 3_565 ?
O1 Cu1 I3 165.4(3) . 3_565 ?
I1 Cu1 I3 121.85(15) . 3_565 ?
I1' Cu1 I3 108.31(18) . 3_565 ?
Cu3' Cu1 I3 94.36(19) . 3_565 ?
I2 Cu1 I3 115.57(12) 3_565 . ?
O1 Cu1 I3 103.4(2) . . ?
I1 Cu1 I3 106.31(17) . . ?
I1' Cu1 I3 111.6(2) . . ?
Cu3' Cu1 I3 58.04(16) . . ?
I3 Cu1 I3 90.62(9) 3_565 . ?
I2 Cu2 Cu3' 119.3(2) . . ?
I2 Cu2 I4 113.85(11) . . ?
Cu3' Cu2 I4 56.45(16) . . ?
I2 Cu2 I5 113.87(11) . . ?
Cu3' Cu2 I5 126.2(2) . . ?
I4 Cu2 I5 108.44(11) . . ?
I2 Cu2 Cu3 136.19(15) . . ?
Cu3' Cu2 Cu3 17.59(17) . . ?
I4 Cu2 Cu3 59.34(10) . . ?
I5 Cu2 Cu3 108.66(13) . . ?
I2 Cu2 Cu4 160.17(16) . . ?
Cu3' Cu2 Cu4 71.4(2) . . ?
I4 Cu2 Cu4 56.05(8) . . ?
I5 Cu2 Cu4 60.89(9) . . ?
Cu3 Cu2 Cu4 56.99(12) . . ?
I2 Cu2 I3 102.75(10) . . ?
Cu3' Cu2 I3 58.18(16) . . ?
I4 Cu2 I3 114.23(10) . . ?
I5 Cu2 I3 103.26(9) . . ?
Cu3 Cu2 I3 56.35(10) . . ?
Cu4 Cu2 I3 97.08(11) . . ?
Cu3' Cu3 I1 74.2(6) . . ?
Cu3' Cu3 Cu4 119.4(6) . . ?
I1 Cu3 Cu4 142.5(2) . . ?
Cu3' Cu3 I4 67.2(6) . . ?
I1 Cu3 I4 108.26(18) . . ?
Cu4 Cu3 I4 57.01(10) . . ?
Cu3' Cu3 I3 81.6(6) . . ?
I1 Cu3 I3 110.6(2) . . ?
Cu4 Cu3 I3 106.04(14) . . ?
I4 Cu3 I3 119.97(15) . . ?
Cu3' Cu3 I1' 62.4(6) . . ?
I1 Cu3 I1' 12.83(19) . . ?
Cu4 Cu3 I1' 142.1(2) . . ?
I4 Cu3 I1' 97.91(19) . . ?
I3 Cu3 I1' 111.4(2) . . ?
Cu3' Cu3 Cu2 69.9(6) . . ?
I1 Cu3 Cu2 144.2(2) . . ?
Cu4 Cu3 Cu2 61.64(12) . . ?
I4 Cu3 Cu2 57.37(10) . . ?
I3 Cu3 Cu2 64.24(11) . . ?
I1' Cu3 Cu2 132.1(2) . . ?
Cu3' Cu3 I6 177.1(7) . . ?
I1 Cu3 I6 107.63(19) . . ?
Cu4 Cu3 I6 57.75(11) . . ?
I4 Cu3 I6 109.94(14) . . ?
I3 Cu3 I6 99.64(13) . . ?
I1' Cu3 I6 119.2(2) . . ?
Cu2 Cu3 I6 108.17(14) . . ?
Cu3' Cu3 Cu5 127.0(6) . . ?
I1 Cu3 Cu5 146.4(2) . . ?
Cu4 Cu3 Cu5 55.78(11) . . ?
I4 Cu3 Cu5 104.44(13) . . ?
I3 Cu3 Cu5 56.70(9) . . ?
I1' Cu3 Cu5 157.7(2) . . ?
Cu2 Cu3 Cu5 63.36(11) . . ?
I6 Cu3 Cu5 52.53(10) . . ?
Cu3 Cu3' I4 94.6(6) . . ?
Cu3 Cu3' I1 86.7(6) . . ?
I4 Cu3' I1 118.3(3) . . ?
Cu3 Cu3' I1' 100.2(7) . . ?
I4 Cu3' I1' 111.5(3) . . ?
I1 Cu3' I1' 14.54(18) . . ?
Cu3 Cu3' Cu2 92.5(7) . . ?
I4 Cu3' Cu2 61.92(17) . . ?
I1 Cu3' Cu2 179.1(4) . . ?
I1' Cu3' Cu2 166.3(4) . . ?
Cu3 Cu3' I3 80.4(6) . . ?
I4 Cu3' I3 127.8(3) . . ?
I1 Cu3' I3 113.3(3) . . ?
I1' Cu3' I3 120.6(3) . . ?
Cu2 Cu3' I3 66.39(18) . . ?
Cu3 Cu3' Cu1 106.0(7) . . ?
I4 Cu3' Cu1 158.7(4) . . ?
I1 Cu3' Cu1 59.0(2) . . ?
I1' Cu3' Cu1 60.1(2) . . ?
Cu2 Cu3' Cu1 121.2(3) . . ?
I3 Cu3' Cu1 62.79(17) . . ?
Cu8 Cu4 I4 168.20(18) . . ?
Cu8 Cu4 Cu3 128.38(18) . . ?
I4 Cu4 Cu3 61.92(11) . . ?
Cu8 Cu4 I11 64.62(11) . . ?
I4 Cu4 I11 110.56(10) . . ?
Cu3 Cu4 I11 146.28(15) . . ?
Cu8 Cu4 Cu5 65.74(13) . . ?
I4 Cu4 Cu5 119.34(12) . . ?
Cu3 Cu4 Cu5 68.91(12) . . ?
I11 Cu4 Cu5 129.98(12) . . ?
Cu8 Cu4 I6 70.44(13) . . ?
I4 Cu4 I6 121.36(12) . . ?
Cu3 Cu4 I6 65.56(12) . . ?
I11 Cu4 I6 98.75(9) . . ?
Cu5 Cu4 I6 58.45(9) . . ?
Cu8 Cu4 I5 64.43(12) . . ?
I4 Cu4 I5 108.13(10) . . ?
Cu3 Cu4 I5 109.84(12) . . ?
I11 Cu4 I5 103.72(10) . . ?
Cu5 Cu4 I5 58.49(9) . . ?
I6 Cu4 I5 112.62(10) . . ?
Cu8 Cu4 Cu2 118.72(15) . . ?
I4 Cu4 Cu2 58.67(8) . . ?
Cu3 Cu4 Cu2 61.37(13) . . ?
I11 Cu4 Cu2 146.34(14) . . ?
Cu5 Cu4 Cu2 67.89(11) . . ?
I6 Cu4 Cu2 114.12(12) . . ?
I5 Cu4 Cu2 57.93(8) . . ?
Cu8 Cu4 Cu8' 33.1(2) . . ?
I4 Cu4 Cu8' 149.4(2) . . ?
Cu3 Cu4 Cu8' 100.3(2) . . ?
I11 Cu4 Cu8' 97.7(2) . . ?
Cu5 Cu4 Cu8' 33.0(2) . . ?
I6 Cu4 Cu8' 62.8(2) . . ?
I5 Cu4 Cu8' 51.8(2) . . ?
Cu2 Cu4 Cu8' 91.3(2) . . ?
Cu8' Cu5 I7 77.7(4) . . ?
Cu8' Cu5 I6 83.2(4) . . ?
I7 Cu5 I6 108.44(11) . . ?
Cu8' Cu5 I5 65.1(4) . . ?
I7 Cu5 I5 113.20(11) . . ?
I6 Cu5 I5 118.97(10) . . ?
Cu8' Cu5 Cu4 79.9(4) . . ?
I7 Cu5 Cu4 156.34(14) . . ?
I6 Cu5 Cu4 61.10(9) . . ?
I5 Cu5 Cu4 62.80(9) . . ?
Cu8' Cu5 Cu8 30.0(4) . . ?
I7 Cu5 Cu8 106.26(13) . . ?
I6 Cu5 Cu8 65.70(11) . . ?
I5 Cu5 Cu8 61.17(10) . . ?
Cu4 Cu5 Cu8 50.50(10) . . ?
Cu8' Cu5 I3 170.7(4) . . ?
I7 Cu5 I3 98.61(9) . . ?
I6 Cu5 I3 106.09(10) . . ?
I5 Cu5 I3 109.38(11) . . ?
Cu4 Cu5 I3 104.68(11) . . ?
Cu8 Cu5 I3 155.13(14) . . ?
Cu8' Cu5 Cu7 42.8(4) . . ?
I7 Cu5 Cu7 57.02(11) . . ?
I6 Cu5 Cu7 62.58(12) . . ?
I5 Cu5 Cu7 107.93(14) . . ?
Cu4 Cu5 Cu7 100.76(13) . . ?
Cu8 Cu5 Cu7 57.90(13) . . ?
I3 Cu5 Cu7 141.41(14) . . ?
Cu8' Cu5 Cu3 131.9(4) . . ?
I7 Cu5 Cu3 141.52(13) . . ?
I6 Cu5 Cu3 61.37(10) . . ?
I5 Cu5 Cu3 102.99(12) . . ?
Cu4 Cu5 Cu3 55.32(11) . . ?
Cu8 Cu5 Cu3 102.21(13) . . ?
I3 Cu5 Cu3 55.63(10) . . ?
Cu7 Cu5 Cu3 123.68(16) . . ?
Cu7' Cu6 I10 178.6(2) 4_576 . ?
Cu7' Cu6 I8 63.0(2) 4_576 4_576 ?
I10 Cu6 I8 118.33(10) . 4_576 ?
Cu7' Cu6 I7 63.0(2) 4_576 4_576 ?
I10 Cu6 I7 115.69(10) . 4_576 ?
I8 Cu6 I7 112.14(10) 4_576 4_576 ?
Cu7' Cu6 Cu7 21.7(3) 4_576 4_576 ?
I10 Cu6 Cu7 158.35(17) . 4_576 ?
I8 Cu6 Cu7 56.68(11) 4_576 4_576 ?
I7 Cu6 Cu7 57.70(11) 4_576 4_576 ?
Cu7' Cu6 Cu9 123.8(3) 4_576 . ?
I10 Cu6 Cu9 55.82(6) . . ?
I8 Cu6 Cu9 132.78(13) 4_576 . ?
I7 Cu6 Cu9 110.49(9) 4_576 . ?
Cu7 Cu6 Cu9 144.77(15) 4_576 . ?
Cu7' Cu6 I11 70.9(3) 4_576 . ?
I10 Cu6 I11 108.84(10) . . ?
I8 Cu6 I11 107.10(10) 4_576 . ?
I7 Cu6 I11 90.68(7) 4_576 . ?
Cu7 Cu6 I11 92.29(13) 4_576 . ?
Cu9 Cu6 I11 53.06(7) . . ?
Cu7' Cu7 Cu8' 100.7(7) . . ?
Cu7' Cu7 I8 81.2(5) . . ?
Cu8' Cu7 I8 175.6(4) . . ?
Cu7' Cu7 I7 80.8(5) . . ?
Cu8' Cu7 I7 69.2(3) . . ?
I8 Cu7 I7 115.15(17) . . ?
Cu7' Cu7 Cu8 107.2(6) . . ?
Cu8' Cu7 Cu8 34.4(3) . . ?
I8 Cu7 Cu8 141.2(2) . . ?
I7 Cu7 Cu8 103.59(17) . . ?
Cu7' Cu7 I9 57.6(5) . . ?
Cu8' Cu7 I9 70.1(3) . . ?
I8 Cu7 I9 108.03(16) . . ?
I7 Cu7 I9 112.82(18) . . ?
Cu8 Cu7 I9 54.33(12) . . ?
Cu7' Cu7 Cu6 58.4(5) . 4_575 ?
Cu8' Cu7 Cu6 127.0(4) . 4_575 ?
I8 Cu7 Cu6 57.37(11) . 4_575 ?
I7 Cu7 Cu6 60.16(11) . 4_575 ?
Cu8 Cu7 Cu6 158.2(2) . 4_575 ?
I9 Cu7 Cu6 115.78(19) . 4_575 ?
Cu7' Cu7 I6 168.5(6) . . ?
Cu8' Cu7 I6 68.8(3) . . ?
I8 Cu7 I6 108.95(18) . . ?
I7 Cu7 I6 98.89(15) . . ?
Cu8 Cu7 I6 61.59(13) . . ?
I9 Cu7 I6 112.82(15) . . ?
Cu6 Cu7 I6 131.35(19) 4_575 . ?
Cu7' Cu7 Cu5 119.7(6) . . ?
Cu8' Cu7 Cu5 31.0(3) . . ?
I8 Cu7 Cu5 150.4(2) . . ?
I7 Cu7 Cu5 54.89(10) . . ?
Cu8 Cu7 Cu5 56.91(12) . . ?
I9 Cu7 Cu5 101.16(16) . . ?
Cu6 Cu7 Cu5 113.46(17) 4_575 . ?
I6 Cu7 Cu5 53.22(10) . . ?
Cu7 Cu7' I9 100.7(7) . . ?
Cu7 Cu7' Cu6 100.0(6) . 4_575 ?
I9 Cu7' Cu6 158.7(7) . 4_575 ?
Cu7 Cu7' Cu8' 55.0(6) . . ?
I9 Cu7' Cu8' 71.3(3) . . ?
Cu6 Cu7' Cu8' 125.9(4) 4_575 . ?
Cu7 Cu7' I8 75.4(5) . . ?
I9 Cu7' I8 119.5(3) . . ?
Cu6 Cu7' I8 61.54(18) 4_575 . ?
Cu8' Cu7' I8 130.3(6) . . ?
Cu7 Cu7' I7 76.7(6) . . ?
I9 Cu7' I7 125.9(3) . . ?
Cu6 Cu7' I7 64.38(18) 4_575 . ?
Cu8' Cu7' I7 63.4(3) . . ?
I8 Cu7' I7 112.1(3) . . ?
Cu8' Cu8 Cu4 93.4(4) . . ?
Cu8' Cu8 I9 85.0(4) . . ?
Cu4 Cu8 I9 176.2(2) . . ?
Cu8' Cu8 Cu9 144.5(4) . . ?
Cu4 Cu8 Cu9 121.94(17) . . ?
I9 Cu8 Cu9 59.88(9) . . ?
Cu8' Cu8 I11 157.8(4) . . ?
Cu4 Cu8 I11 64.38(11) . . ?
I9 Cu8 I11 117.12(13) . . ?
Cu9 Cu8 I11 57.67(9) . . ?
Cu8' Cu8 Cu5 30.4(4) . . ?
Cu4 Cu8 Cu5 63.76(12) . . ?
I9 Cu8 Cu5 115.03(15) . . ?
Cu9 Cu8 Cu5 169.54(18) . . ?
I11 Cu8 Cu5 127.77(15) . . ?
Cu8' Cu8 I5 63.0(4) . . ?
Cu4 Cu8 I5 66.35(12) . . ?
I9 Cu8 I5 109.89(14) . . ?
Cu9 Cu8 I5 131.04(17) . . ?
I11 Cu8 I5 104.74(13) . . ?
Cu5 Cu8 I5 58.51(9) . . ?
Cu8' Cu8 Cu7 48.8(4) . . ?
Cu4 Cu8 Cu7 117.9(2) . . ?
I9 Cu8 Cu7 63.45(13) . . ?
Cu9 Cu8 Cu7 104.83(16) . . ?
I11 Cu8 Cu7 140.73(19) . . ?
Cu5 Cu8 Cu7 65.19(14) . . ?
I5 Cu8 Cu7 111.66(16) . . ?
Cu8' Cu8 I6 74.3(4) . . ?
Cu4 Cu8 I6 61.11(12) . . ?
I9 Cu8 I6 121.56(15) . . ?
Cu9 Cu8 I6 117.93(14) . . ?
I11 Cu8 I6 93.73(12) . . ?
Cu5 Cu8 I6 55.51(10) . . ?
I5 Cu8 I6 107.78(12) . . ?
Cu7 Cu8 I6 61.84(14) . . ?
Cu8 Cu8' Cu5 119.6(7) . . ?
Cu8 Cu8' Cu7 96.7(5) . . ?
Cu5 Cu8' Cu7 106.1(5) . . ?
Cu8 Cu8' I5 82.5(4) . . ?
Cu5 Cu8' I5 79.3(4) . . ?
Cu7 Cu8' I5 174.0(5) . . ?
Cu8 Cu8' Cu7' 102.2(5) . . ?
Cu5 Cu8' Cu7' 121.0(6) . . ?
Cu7 Cu8' Cu7' 24.2(3) . . ?
I5 Cu8' Cu7' 150.1(5) . . ?
Cu8 Cu8' I7 162.2(6) . . ?
Cu5 Cu8' I7 68.0(4) . . ?
Cu7 Cu8' I7 65.4(3) . . ?
I5 Cu8' I7 115.3(4) . . ?
Cu7' Cu8' I7 61.9(3) . . ?
Cu8 Cu8' I9 61.9(4) . . ?
Cu5 Cu8' I9 172.5(6) . . ?
Cu7 Cu8' I9 66.4(3) . . ?
I5 Cu8' I9 108.2(4) . . ?
Cu7' Cu8' I9 52.5(3) . . ?
I7 Cu8' I9 108.4(3) . . ?
Cu8 Cu8' Cu4 53.5(3) . . ?
Cu5 Cu8' Cu4 67.1(4) . . ?
Cu7 Cu8' Cu4 121.7(5) . . ?
I5 Cu8' Cu4 62.5(2) . . ?
Cu7' Cu8' Cu4 142.9(5) . . ?
I7 Cu8' Cu4 134.5(4) . . ?
I9 Cu8' Cu4 115.2(4) . . ?
Cu8 Cu8' I6 74.4(4) . . ?
Cu5 Cu8' I6 63.9(4) . . ?
Cu7 Cu8' I6 69.1(3) . . ?
I5 Cu8' I6 116.2(4) . . ?
Cu7' Cu8' I6 93.3(4) . . ?
I7 Cu8' I6 97.4(3) . . ?
I9 Cu8' I6 110.9(3) . . ?
Cu4 Cu8' I6 55.8(2) . . ?
I10 Cu9 I11 122.41(8) . . ?
I10 Cu9 I9 117.57(8) . . ?
I11 Cu9 I9 119.96(8) . . ?
I10 Cu9 Cu8 173.84(12) . . ?
I11 Cu9 Cu8 62.22(9) . . ?
I9 Cu9 Cu8 58.19(9) . . ?
I10 Cu9 Cu6 57.00(7) . . ?
I11 Cu9 Cu6 65.46(7) . . ?
I9 Cu9 Cu6 172.80(10) . . ?
Cu8 Cu9 Cu6 127.64(12) . . ?
N1 Co1 N4 165.4(4) . . ?
N1 Co1 N2 77.8(3) . . ?
N4 Co1 N2 91.8(4) . . ?
N1 Co1 N3 91.4(3) . . ?
N4 Co1 N3 78.8(3) . . ?
N2 Co1 N3 92.0(3) . . ?
N1 Co1 Cl1 96.9(3) . . ?
N4 Co1 Cl1 94.1(3) . . ?
N2 Co1 Cl1 95.2(3) . . ?
N3 Co1 Cl1 170.0(3) . . ?
N1 Co1 Cl2 96.1(3) . . ?
N4 Co1 Cl2 94.4(3) . . ?
N2 Co1 Cl2 173.8(3) . . ?
N3 Co1 Cl2 88.7(3) . . ?
Cl1 Co1 Cl2 84.86(10) . . ?
N5 Co2 N7 93.8(4) . . ?
N5 Co2 N8 168.0(4) . . ?
N7 Co2 N8 78.7(4) . . ?
N5 Co2 N6 77.7(4) . . ?
N7 Co2 N6 95.4(4) . . ?
N8 Co2 N6 93.6(4) . . ?
N5 Co2 Cl1 94.3(3) . . ?
N7 Co2 Cl1 93.1(3) . . ?
N8 Co2 Cl1 95.4(3) . . ?
N6 Co2 Cl1 168.7(3) . . ?
N5 Co2 Cl2 90.8(3) . . ?
N7 Co2 Cl2 175.0(3) . . ?
N8 Co2 Cl2 97.1(3) . . ?
N6 Co2 Cl2 87.4(3) . . ?
Cl1 Co2 Cl2 84.69(10) . . ?
Co1 Cl1 Co2 95.80(10) . . ?
Co2 Cl2 Co1 94.58(10) . . ?
C37 N1 C48 117.8(10) . . ?
C37 N1 Co1 128.0(8) . . ?
C48 N1 Co1 113.9(7) . . ?
C46 N2 C47 117.6(10) . . ?
C46 N2 Co1 129.6(8) . . ?
C47 N2 Co1 112.6(7) . . ?
C34 N3 C35 118.1(10) . . ?
C34 N3 Co1 128.7(8) . . ?
C35 N3 Co1 113.1(7) . . ?
C25 N4 C36 118.4(9) . . ?
C25 N4 Co1 128.9(8) . . ?
C36 N4 Co1 112.5(7) . . ?
C1 N5 C12 117.6(10) . . ?
C1 N5 Co2 129.3(8) . . ?
C12 N5 Co2 112.9(8) . . ?
C10 N6 C11 118.0(11) . . ?
C10 N6 Co2 128.7(9) . . ?
C11 N6 Co2 113.2(8) . . ?
C22 N7 C23 119.3(11) . . ?
C22 N7 Co2 127.8(9) . . ?
C23 N7 Co2 112.8(7) . . ?
C13 N8 C24 119.5(11) . . ?
C13 N8 Co2 128.4(9) . . ?
C24 N8 Co2 112.1(8) . . ?
N5 C1 C2 124.5(13) . . ?
N5 C1 H1 117.7 . . ?
C2 C1 H1 117.7 . . ?
C3 C2 C1 120.3(14) . . ?
C3 C2 H2 119.9 . . ?
C1 C2 H2 119.9 . . ?
C2 C3 C4 117.5(13) . . ?
C2 C3 H3 121.2 . . ?
C4 C3 H3 121.2 . . ?
C3 C4 C5 121.7(13) . . ?
C3 C4 C12 119.5(12) . . ?
C5 C4 C12 118.8(14) . . ?
C6 C5 C4 119.1(14) . . ?
C6 C5 H5 120.5 . . ?
C4 C5 H5 120.5 . . ?
C5 C6 C7 123.5(14) . . ?
C5 C6 H6 118.3 . . ?
C7 C6 H6 118.3 . . ?
C8 C7 C11 118.3(15) . . ?
C8 C7 C6 124.8(15) . . ?
C11 C7 C6 116.8(14) . . ?
C7 C8 C9 119.6(14) . . ?
C7 C8 H8 120.2 . . ?
C9 C8 H8 120.2 . . ?
C8 C9 C10 119.7(16) . . ?
C8 C9 H9 120.2 . . ?
C10 C9 H9 120.2 . . ?
N6 C10 C9 121.7(16) . . ?
N6 C10 H10 119.1 . . ?
C9 C10 H10 119.1 . . ?
N6 C11 C7 122.6(13) . . ?
N6 C11 C12 117.1(11) . . ?
C7 C11 C12 120.3(12) . . ?
N5 C12 C11 118.2(11) . . ?
N5 C12 C4 120.4(11) . . ?
C11 C12 C4 121.5(11) . . ?
N8 C13 C14 122.4(15) . . ?
N8 C13 H13 118.8 . . ?
C14 C13 H13 118.8 . . ?
C15 C14 C13 119.0(16) . . ?
C15 C14 H14 120.5 . . ?
C13 C14 H14 120.5 . . ?
C16 C15 C14 121.3(14) . . ?
C16 C15 H15 119.4 . . ?
C14 C15 H15 119.4 . . ?
C15 C16 C17 127.0(13) . . ?
C15 C16 C24 115.7(12) . . ?
C17 C16 C24 117.2(13) . . ?
C18 C17 C16 122.5(14) . . ?
C18 C17 H17 118.7 . . ?
C16 C17 H17 118.7 . . ?
C17 C18 C19 121.8(15) . . ?
C17 C18 H18 119.1 . . ?
C19 C18 H18 119.1 . . ?
C23 C19 C20 118.0(14) . . ?
C23 C19 C18 119.0(15) . . ?
C20 C19 C18 122.9(14) . . ?
C19 C20 C21 119.8(13) . . ?
C19 C20 H20 120.1 . . ?
C21 C20 H20 120.1 . . ?
C20 C21 C22 118.2(14) . . ?
C20 C21 H21 120.9 . . ?
C22 C21 H21 120.9 . . ?
N7 C22 C21 122.5(14) . . ?
N7 C22 H22 118.7 . . ?
C21 C22 H22 118.7 . . ?
N7 C23 C19 122.1(12) . . ?
N7 C23 C24 116.4(10) . . ?
C19 C23 C24 121.5(12) . . ?
N8 C24 C23 120.0(10) . . ?
N8 C24 C16 122.1(11) . . ?
C23 C24 C16 117.9(11) . . ?
N4 C25 C26 123.3(12) . . ?
N4 C25 H25 118.3 . . ?
C26 C25 H25 118.3 . . ?
C27 C26 C25 119.9(12) . . ?
C27 C26 H26 120.0 . . ?
C25 C26 H26 120.0 . . ?
C26 C27 C28 118.7(11) . . ?
C26 C27 H27 120.6 . . ?
C28 C27 H27 120.6 . . ?
C27 C28 C29 124.5(11) . . ?
C27 C28 C36 118.0(11) . . ?
C29 C28 C36 117.5(11) . . ?
C30 C29 C28 123.1(11) . . ?
C30 C29 H29 118.4 . . ?
C28 C29 H29 118.4 . . ?
C29 C30 C31 120.3(11) . . ?
C29 C30 H30 119.9 . . ?
C31 C30 H30 119.9 . . ?
C30 C31 C35 119.6(11) . . ?
C30 C31 C32 124.8(11) . . ?
C35 C31 C32 115.5(11) . . ?
C33 C32 C31 120.7(11) . . ?
C33 C32 H32 119.6 . . ?
C31 C32 H32 119.6 . . ?
C32 C33 C34 119.2(11) . . ?
C32 C33 H33 120.4 . . ?
C34 C33 H33 120.4 . . ?
N3 C34 C33 122.9(11) . . ?
N3 C34 H34 118.6 . . ?
C33 C34 H34 118.6 . . ?
N3 C35 C31 123.5(10) . . ?
N3 C35 C36 117.9(10) . . ?
C31 C35 C36 118.6(10) . . ?
N4 C36 C28 121.6(10) . . ?
N4 C36 C35 117.7(9) . . ?
C28 C36 C35 120.7(10) . . ?
N1 C37 C38 122.1(12) . . ?
N1 C37 H37 119.0 . . ?
C38 C37 H37 119.0 . . ?
C39 C38 C37 121.5(13) . . ?
C39 C38 H38 119.3 . . ?
C37 C38 H38 119.3 . . ?
C38 C39 C40 117.6(13) . . ?
C38 C39 H39 121.2 . . ?
C40 C39 H39 121.2 . . ?
C48 C40 C39 117.6(12) . . ?
C48 C40 C41 120.4(12) . . ?
C39 C40 C41 122.0(12) . . ?
C42 C41 C40 119.4(12) . . ?
C42 C41 H41 120.3 . . ?
C40 C41 H41 120.3 . . ?
C41 C42 C43 121.3(12) . . ?
C41 C42 H42 119.4 . . ?
C43 C42 H42 119.4 . . ?
C44 C43 C42 124.0(12) . . ?
C44 C43 C47 116.9(11) . . ?
C42 C43 C47 119.0(11) . . ?
C45 C44 C43 120.3(12) . . ?
C45 C44 H44 119.9 . . ?
C43 C44 H44 119.9 . . ?
C44 C45 C46 119.6(12) . . ?
C44 C45 H45 120.2 . . ?
C46 C45 H45 120.2 . . ?
N2 C46 C45 123.5(12) . . ?
N2 C46 H46 118.2 . . ?
C45 C46 H46 118.2 . . ?
N2 C47 C43 122.0(10) . . ?
N2 C47 C48 118.1(10) . . ?
C43 C47 C48 120.0(10) . . ?
N1 C48 C40 123.4(11) . . ?
N1 C48 C47 116.9(9) . . ?
C40 C48 C47 119.8(11) . . ?

loop_
_geom_bond_atom_site_label_1
_geom_bond_atom_site_label_2
_geom_bond_distance
_geom_bond_site_symmetry_2
_geom_bond_publ_flag
I1 I1' 0.632(8) . ?
I1 Cu3' 2.487(9) . ?
I1 Cu3 2.579(7) . ?
I1 Cu1 2.582(7) . ?
I1' Cu3' 2.506(11) . ?
I1' Cu1 2.636(8) . ?
I1' Cu3 2.783(9) . ?
I2 Cu1 2.560(3) 3_565 ?
I2 Cu2 2.564(3) . ?
I3 Cu3 2.699(4) . ?
I3 Cu3' 2.708(7) . ?
I3 Cu5 2.733(3) . ?
I3 Cu1 2.747(3) 3_565 ?
I3 Cu1 2.839(4) . ?
I3 Cu2 2.921(4) . ?
I4 Cu3' 2.486(7) . ?
I4 Cu4 2.555(3) . ?
I4 Cu2 2.631(3) . ?
I4 Cu3 2.688(4) . ?
I5 Cu8' 2.470(10) . ?
I5 Cu5 2.675(3) . ?
I5 Cu2 2.706(3) . ?
I5 Cu8 2.748(4) . ?
I5 Cu4 2.790(3) . ?
I6 Cu5 2.626(3) . ?
I6 Cu4 2.698(3) . ?
I6 Cu8' 2.904(10) . ?
I6 Cu8 2.904(4) . ?
I6 Cu3 2.905(5) . ?
I6 Cu7 2.911(5) . ?
I7 Cu5 2.603(3) . ?
I7 Cu7 2.669(5) . ?
I7 Cu7' 2.707(8) . ?
I7 Cu6 2.739(3) 4_575 ?
I7 Cu8' 2.744(10) . ?
I8 Cu7 2.555(5) . ?
I8 Cu6 2.575(2) 4_575 ?
I8 Cu7' 2.609(7) . ?
I9 Cu7' 2.395(7) . ?
I9 Cu8 2.530(4) . ?
I9 Cu9 2.575(2) . ?
I9 Cu7 2.786(5) . ?
I9 Cu8' 2.858(10) . ?
I10 Cu9 2.527(2) . ?
I10 Cu6 2.561(2) . ?
I11 Cu9 2.561(2) . ?
I11 Cu4 2.676(3) . ?
I11 Cu8 2.681(4) . ?
I11 Cu6 2.915(3) . ?
Cu1 I2 2.560(3) 3_565 ?
Cu1 O1 2.572(9) . ?
Cu1 Cu3' 2.741(8) . ?
Cu1 I3 2.747(3) 3_565 ?
Cu2 Cu3' 2.624(7) . ?
Cu2 Cu3 2.791(5) . ?
Cu2 Cu4 2.798(4) . ?
Cu3 Cu3' 0.844(7) . ?
Cu3 Cu4 2.666(5) . ?
Cu3 Cu5 3.025(5) . ?
Cu4 Cu8 2.306(4) . ?
Cu4 Cu5 2.681(4) . ?
Cu4 Cu8' 2.866(11) . ?
Cu5 Cu8' 1.585(10) . ?
Cu5 Cu8 2.725(4) . ?
Cu5 Cu7 2.953(5) . ?
Cu6 Cu7' 2.413(8) 4_576 ?
Cu6 I8 2.575(2) 4_576 ?
Cu6 I7 2.739(3) 4_576 ?
Cu6 Cu7 2.792(5) 4_576 ?
Cu6 Cu9 2.815(3) . ?
Cu7 Cu7' 1.047(13) . ?
Cu7 Cu8' 2.089(12) . ?
Cu7 Cu8 2.756(6) . ?
Cu7 Cu6 2.792(5) 4_575 ?
Cu7' Cu6 2.413(8) 4_575 ?
Cu7' Cu8' 2.505(15) . ?
Cu8 Cu8' 1.568(11) . ?
Cu8 Cu9 2.627(4) . ?
Co1 N1 2.128(9) . ?
Co1 N4 2.130(9) . ?
Co1 N2 2.141(9) . ?
Co1 N3 2.143(9) . ?
Co1 Cl1 2.446(3) . ?
Co1 Cl2 2.493(3) . ?
Co2 N5 2.111(9) . ?
Co2 N7 2.133(10) . ?
Co2 N8 2.144(10) . ?
Co2 N6 2.148(10) . ?
Co2 Cl1 2.474(3) . ?
Co2 Cl2 2.474(3) . ?
N1 C37 1.322(15) . ?
N1 C48 1.347(14) . ?
N2 C46 1.324(14) . ?
N2 C47 1.354(14) . ?
N3 C34 1.304(14) . ?
N3 C35 1.361(14) . ?
N4 C25 1.286(15) . ?
N4 C36 1.391(14) . ?
N5 C1 1.329(16) . ?
N5 C12 1.366(15) . ?
N6 C10 1.322(17) . ?
N6 C11 1.342(15) . ?
N7 C22 1.323(16) . ?
N7 C23 1.361(15) . ?
N8 C13 1.294(17) . ?
N8 C24 1.320(15) . ?
C1 C2 1.370(19) . ?
C1 H1 0.9300 . ?
C2 C3 1.35(2) . ?
C2 H2 0.9300 . ?
C3 C4 1.41(2) . ?
C3 H3 0.9300 . ?
C4 C5 1.42(2) . ?
C4 C12 1.422(17) . ?
C5 C6 1.39(2) . ?
C5 H5 0.9300 . ?
C6 C7 1.44(2) . ?
C6 H6 0.9300 . ?
C7 C8 1.34(2) . ?
C7 C11 1.412(17) . ?
C8 C9 1.37(3) . ?
C8 H8 0.9300 . ?
C9 C10 1.40(2) . ?
C9 H9 0.9300 . ?
C10 H10 0.9300 . ?
C11 C12 1.414(17) . ?
C13 C14 1.38(2) . ?
C13 H13 0.9300 . ?
C14 C15 1.36(2) . ?
C14 H14 0.9300 . ?
C15 C16 1.34(2) . ?
C15 H15 0.9300 . ?
C16 C17 1.44(2) . ?
C16 C24 1.448(15) . ?
C17 C18 1.34(2) . ?
C17 H17 0.9300 . ?
C18 C19 1.40(2) . ?
C18 H18 0.9300 . ?
C19 C23 1.387(17) . ?
C19 C20 1.39(2) . ?
C20 C21 1.39(2) . ?
C20 H20 0.9300 . ?
C21 C22 1.393(18) . ?
C21 H21 0.9300 . ?
C22 H22 0.9300 . ?
C23 C24 1.444(17) . ?
C25 C26 1.389(17) . ?
C25 H25 0.9300 . ?
C26 C27 1.378(19) . ?
C26 H26 0.9300 . ?
C27 C28 1.390(17) . ?
C27 H27 0.9300 . ?
C28 C29 1.402(17) . ?
C28 C36 1.405(15) . ?
C29 C30 1.345(18) . ?
C29 H29 0.9300 . ?
C30 C31 1.408(16) . ?
C30 H30 0.9300 . ?
C31 C35 1.409(15) . ?
C31 C32 1.421(17) . ?
C32 C33 1.338(18) . ?
C32 H32 0.9300 . ?
C33 C34 1.415(17) . ?
C33 H33 0.9300 . ?
C34 H34 0.9300 . ?
C35 C36 1.428(15) . ?
C37 C38 1.380(19) . ?
C37 H37 0.9300 . ?
C38 C39 1.36(2) . ?
C38 H38 0.9300 . ?
C39 C40 1.407(19) . ?
C39 H39 0.9300 . ?
C40 C48 1.397(16) . ?
C40 C41 1.432(19) . ?
C41 C42 1.40(2) . ?
C41 H41 0.9300 . ?
C42 C43 1.416(17) . ?
C42 H42 0.9300 . ?
C43 C44 1.411(18) . ?
C43 C47 1.423(16) . ?
C44 C45 1.32(2) . ?
C44 H44 0.9300 . ?
C45 C46 1.398(18) . ?
C45 H45 0.9300 . ?
C46 H46 0.9300 . ?
C47 C48 1.435(15) . ?
